data_4516258
loop_
_publ_author_name
'Wang, Quannan'
'Chen, Rongjun'
'Lou, Jiang'
'Zhang, Dong H.'
'Zhou, Yong-Gui'
'Yu, Zhengkun'

_publ_section_title
;
 Highly Regioselective C--H Alkylation of Alkenes Through an Aryl to Vinyl
 1,4-Palladium Migration/C--C Cleavage Cascade
;
_journal_name_full 'ACS Catalysis'
_journal_page_first 11669
_journal_paper_doi 10.1021/acscatal.9b04161
_journal_year 2019
_chemical_formula_sum 'C25 H24 O'
_chemical_formula_weight 340.44
_space_group_crystal_system triclinic
_space_group_IT_number 2
_space_group_name_Hall '-P 1'
_space_group_name_H-M_alt 'P -1'
_atom_sites_solution_hydrogens geom
_audit_creation_method SHELXL-2013
_cell_angle_alpha 85.746(7)
_cell_angle_beta 88.386(8)
_cell_angle_gamma 77.055(9)
_cell_formula_units_Z 2
_cell_length_a 6.1623(7)
_cell_length_b 7.8828(8)
_cell_length_c 20.9413(17)
_cell_measurement_reflns_used 1805
_cell_measurement_temperature 293(2)
_cell_measurement_theta_max 27.240
_cell_measurement_theta_min 3.847
_cell_volume 988.59(17)
_computing_cell_refinement 'CrysAlisPro 1.171.39.38a (Rigaku OD, 2017)'
_computing_data_collection 'CrysAlisPro 1.171.39.38a (Rigaku OD, 2017)'
_computing_data_reduction 'CrysAlisPro 1.171.39.38a (Rigaku OD, 2017)'
_computing_molecular_graphics 'Bruker SHELXTL'
_computing_publication_material 'Bruker SHELXTL'
_computing_structure_refinement 'SHELXL-2013 (Sheldrick, 2013)'
_computing_structure_solution 'Bruker SHELXTL'
_diffrn_ambient_temperature 293(2)
_diffrn_measured_fraction_theta_full 0.998
_diffrn_measured_fraction_theta_max 0.998
_diffrn_measurement_device_type 'CrysAlisPro 1.171.39.38a (Rigaku OD, 2017)'
_diffrn_measurement_method 'CrysAlisPro 1.171.39.38a (Rigaku OD, 2017)'
_diffrn_radiation_type MoK\a
_diffrn_radiation_wavelength 0.71073
_diffrn_reflns_av_R_equivalents 0.0307
_diffrn_reflns_av_unetI/netI 0.0444
_diffrn_reflns_Laue_measured_fraction_full 0.998
_diffrn_reflns_Laue_measured_fraction_max 0.998
_diffrn_reflns_limit_h_max 7
_diffrn_reflns_limit_h_min -7
_diffrn_reflns_limit_k_max 9
_diffrn_reflns_limit_k_min -9
_diffrn_reflns_limit_l_max 25
_diffrn_reflns_limit_l_min -22
_diffrn_reflns_number 7513
_diffrn_reflns_point_group_measured_fraction_full 0.998
_diffrn_reflns_point_group_measured_fraction_max 0.998
_diffrn_reflns_theta_full 25.242
_diffrn_reflns_theta_max 25.500
_diffrn_reflns_theta_min 2.894
_exptl_absorpt_coefficient_mu 0.068
_exptl_absorpt_correction_T_max 1.0000
_exptl_absorpt_correction_T_min 0.7903
_exptl_absorpt_correction_type multi-scan
_exptl_absorpt_process_details sadabs
_exptl_crystal_colour colorless
_exptl_crystal_density_diffrn 1.144
_exptl_crystal_description prismatic
_exptl_crystal_F_000 364
_exptl_crystal_size_max 0.200
_exptl_crystal_size_mid 0.160
_exptl_crystal_size_min 0.140
_refine_diff_density_max 0.190
_refine_diff_density_min -0.146
_refine_diff_density_rms 0.037
_refine_ls_extinction_coef 0.041(5)
_refine_ls_extinction_expression Fc^*^=kFc[1+0.001xFc^2^\l^3^/sin(2\q)]^-1/4^
_refine_ls_extinction_method SHELXL
_refine_ls_goodness_of_fit_ref 1.038
_refine_ls_hydrogen_treatment constr
_refine_ls_matrix_type full
_refine_ls_number_parameters 237
_refine_ls_number_reflns 3693
_refine_ls_number_restraints 0
_refine_ls_restrained_S_all 1.038
_refine_ls_R_factor_all 0.0904
_refine_ls_R_factor_gt 0.0499
_refine_ls_shift/su_max 0.002
_refine_ls_shift/su_mean 0.000
_refine_ls_structure_factor_coef Fsqd
_refine_ls_weighting_details 'w=1/[\s^2^(Fo^2^)+(0.0617P)^2^+0.0629P] where P=(Fo^2^+2Fc^2^)/3'
_refine_ls_weighting_scheme calc
_refine_ls_wR_factor_gt 0.1163
_refine_ls_wR_factor_ref 0.1460
_reflns_Friedel_coverage 0.000
_reflns_number_gt 2285
_reflns_number_total 3693
_reflns_threshold_expression 'I > 2\s(I)'
_cod_data_source_file cs9b04161_si_003.cif
_cod_data_source_block WQN-1601W
_cod_original_cell_volume 988.58(18)
_cod_database_code 4516258
_shelx_space_group_comment
; 
The symmetry employed for this shelxl refinement is uniquely defined 
by the following loop, which should always be used as a source of 
symmetry information in preference to the above space-group names. 
They are only intended as comments. 
;
_shelx_estimated_absorpt_t_min 0.987
_shelx_estimated_absorpt_t_max 0.991
_shelxl_version_number 2013-4

loop_
_space_group_symop_operation_xyz
'x, y, z'
'-x, -y, -z'

loop_
_atom_site_label
_atom_site_type_symbol
_atom_site_fract_x
_atom_site_fract_y
_atom_site_fract_z
_atom_site_U_iso_or_equiv
_atom_site_adp_type
_atom_site_occupancy
_atom_site_site_symmetry_order
_atom_site_calc_flag
_atom_site_refinement_flags_posn
_atom_site_refinement_flags_adp
O1 O 0.7606(3) 0.7663(3) 0.44491(9) 0.1209(7) Uani 1 1 d . .
C1 C 0.7912(4) 0.6251(3) 0.57060(13) 0.0788(7) Uani 1 1 d . .
H1 H 0.9218 0.6125 0.5463 0.095 Uiso 1 1 calc R U
C2 C 0.8007(5) 0.5680(3) 0.63460(14) 0.0951(9) Uani 1 1 d . .
H2 H 0.9373 0.5170 0.6532 0.114 Uiso 1 1 calc R U
C3 C 0.6103(6) 0.5863(3) 0.67059(14) 0.0973(9) Uani 1 1 d . .
H3 H 0.6175 0.5484 0.7138 0.117 Uiso 1 1 calc R U
C4 C 0.4088(5) 0.6601(3) 0.64358(11) 0.0905(8) Uani 1 1 d . .
H4 H 0.2794 0.6722 0.6684 0.109 Uiso 1 1 calc R U
C5 C 0.3971(4) 0.7167(3) 0.57958(10) 0.0714(6) Uani 1 1 d . .
H5 H 0.2592 0.7658 0.5614 0.086 Uiso 1 1 calc R U
C6 C 0.5882(3) 0.7012(2) 0.54202(10) 0.0578(5) Uani 1 1 d . .
C7 C 0.5867(4) 0.7648(3) 0.47306(10) 0.0645(6) Uani 1 1 d . .
C8 C 0.3678(3) 0.8283(2) 0.43944(8) 0.0573(5) Uani 1 1 d . .
H8A H 0.2783 0.9234 0.4619 0.069 Uiso 1 1 calc R U
H8B H 0.2889 0.7344 0.4416 0.069 Uiso 1 1 calc R U
C9 C 0.3917(4) 0.8904(3) 0.36980(9) 0.0626(6) Uani 1 1 d . .
H9A H 0.4618 0.9892 0.3678 0.075 Uiso 1 1 calc R U
H9B H 0.4894 0.7978 0.3480 0.075 Uiso 1 1 calc R U
C10 C 0.1723(4) 0.9433(3) 0.33472(9) 0.0647(6) Uani 1 1 d . .
H10A H 0.1083 0.8421 0.3328 0.078 Uiso 1 1 calc R U
H10B H 0.0693 1.0290 0.3582 0.078 Uiso 1 1 calc R U
C11 C 0.2030(4) 1.0190(2) 0.26794(9) 0.0613(6) Uani 1 1 d . .
H11 H 0.2569 1.1204 0.2651 0.074 Uiso 1 1 calc R U
C12 C 0.1634(3) 0.9604(2) 0.21200(8) 0.0482(5) Uani 1 1 d . .
C13 C 0.0568(3) 0.8103(2) 0.20714(7) 0.0448(5) Uani 1 1 d . .
C14 C -0.1459(3) 0.8033(2) 0.23682(8) 0.0535(5) Uani 1 1 d . .
H14 H -0.2161 0.8940 0.2613 0.064 Uiso 1 1 calc R U
C15 C -0.2452(3) 0.6658(3) 0.23082(9) 0.0633(6) Uani 1 1 d . .
H15 H -0.3813 0.6647 0.2510 0.076 Uiso 1 1 calc R U
C16 C -0.1446(4) 0.5299(3) 0.19511(10) 0.0673(6) Uani 1 1 d . .
H16 H -0.2112 0.4362 0.1915 0.081 Uiso 1 1 calc R U
C17 C 0.0549(4) 0.5335(3) 0.16490(10) 0.0672(6) Uani 1 1 d . .
H17 H 0.1234 0.4419 0.1406 0.081 Uiso 1 1 calc R U
C18 C 0.1554(3) 0.6726(2) 0.17031(8) 0.0555(5) Uani 1 1 d . .
H18 H 0.2899 0.6739 0.1492 0.067 Uiso 1 1 calc R U
C19 C 0.2241(3) 1.0468(2) 0.15003(8) 0.0465(5) Uani 1 1 d . .
C20 C 0.0859(3) 1.0676(2) 0.09745(8) 0.0553(5) Uani 1 1 d . .
H20 H -0.0431 1.0246 0.1008 0.066 Uiso 1 1 calc R U
C21 C 0.1358(4) 1.1509(2) 0.04011(9) 0.0625(6) Uani 1 1 d . .
H21 H 0.0379 1.1646 0.0062 0.075 Uiso 1 1 calc R U
C22 C 0.3275(4) 1.2144(2) 0.03203(9) 0.0580(5) Uani 1 1 d . .
C23 C 0.4661(3) 1.1927(2) 0.08402(10) 0.0614(6) Uani 1 1 d . .
H23 H 0.5962 1.2341 0.0803 0.074 Uiso 1 1 calc R U
C24 C 0.4165(3) 1.1104(2) 0.14186(9) 0.0556(5) Uani 1 1 d . .
H24 H 0.5143 1.0978 0.1758 0.067 Uiso 1 1 calc R U
C25 C 0.3833(5) 1.3003(3) -0.03132(10) 0.0885(8) Uani 1 1 d . .
H25A H 0.3744 1.2259 -0.0650 0.133 Uiso 1 1 calc R U
H25B H 0.5315 1.3195 -0.0300 0.133 Uiso 1 1 calc R U
H25C H 0.2795 1.4100 -0.0392 0.133 Uiso 1 1 calc R U

loop_
_atom_site_aniso_label
_atom_site_aniso_U_11
_atom_site_aniso_U_22
_atom_site_aniso_U_33
_atom_site_aniso_U_23
_atom_site_aniso_U_13
_atom_site_aniso_U_12
O1 0.0728(11) 0.193(2) 0.0874(13) 0.0190(12) 0.0110(10) -0.0215(12)
C1 0.0766(15) 0.0677(13) 0.0929(18) -0.0041(12) -0.0222(13) -0.0156(12)
C2 0.107(2) 0.0749(16) 0.108(2) 0.0226(15) -0.0575(18) -0.0342(16)
C3 0.141(3) 0.0899(17) 0.0774(18) 0.0338(14) -0.0492(19) -0.0668(18)
C4 0.109(2) 0.1106(19) 0.0615(15) 0.0264(13) -0.0174(14) -0.0532(16)
C5 0.0777(15) 0.0818(14) 0.0578(14) 0.0145(11) -0.0139(11) -0.0288(12)
C6 0.0666(13) 0.0496(10) 0.0605(13) -0.0004(9) -0.0126(10) -0.0198(10)
C7 0.0666(13) 0.0689(13) 0.0584(13) -0.0048(10) 0.0020(11) -0.0164(11)
C8 0.0730(13) 0.0586(11) 0.0434(11) -0.0050(8) -0.0007(10) -0.0205(10)
C9 0.0846(15) 0.0652(12) 0.0419(11) -0.0059(9) 0.0053(10) -0.0250(11)
C10 0.0874(15) 0.0690(12) 0.0401(11) -0.0036(9) -0.0014(10) -0.0222(11)
C11 0.0855(15) 0.0545(11) 0.0461(12) -0.0014(9) 0.0006(10) -0.0211(10)
C12 0.0521(10) 0.0490(10) 0.0398(11) -0.0003(8) 0.0013(8) -0.0047(8)
C13 0.0488(10) 0.0479(10) 0.0335(9) 0.0032(7) -0.0019(8) -0.0037(8)
C14 0.0549(11) 0.0568(11) 0.0448(11) -0.0001(8) 0.0038(9) -0.0055(9)
C15 0.0628(13) 0.0731(13) 0.0556(13) 0.0031(10) 0.0040(10) -0.0213(11)
C16 0.0855(16) 0.0634(12) 0.0578(13) 0.0040(10) -0.0040(12) -0.0292(12)
C17 0.0847(16) 0.0520(12) 0.0616(13) -0.0092(9) 0.0015(11) -0.0069(11)
C18 0.0573(11) 0.0565(11) 0.0477(11) -0.0032(8) 0.0064(9) -0.0031(10)
C19 0.0507(11) 0.0450(9) 0.0399(10) 0.0018(7) 0.0008(8) -0.0043(8)
C20 0.0581(11) 0.0625(11) 0.0458(12) 0.0041(9) -0.0040(9) -0.0168(9)
C21 0.0778(14) 0.0678(12) 0.0433(12) 0.0030(9) -0.0122(10) -0.0203(11)
C22 0.0726(13) 0.0532(11) 0.0439(12) 0.0019(8) 0.0047(10) -0.0072(10)
C23 0.0523(11) 0.0610(12) 0.0675(14) 0.0103(10) 0.0067(10) -0.0114(9)
C24 0.0501(11) 0.0606(11) 0.0525(12) 0.0088(9) -0.0074(9) -0.0079(9)
C25 0.123(2) 0.0878(15) 0.0558(14) 0.0110(12) 0.0173(14) -0.0328(15)

loop_
_atom_type_symbol
_atom_type_description
_atom_type_scat_dispersion_real
_atom_type_scat_dispersion_imag
_atom_type_scat_source
C C 0.0033 0.0016 'International Tables Vol C Tables 4.2.6.8 and 6.1.1.4'
H H 0.0000 0.0000 'International Tables Vol C Tables 4.2.6.8 and 6.1.1.4'
O O 0.0106 0.0060 'International Tables Vol C Tables 4.2.6.8 and 6.1.1.4'

loop_
_geom_angle_atom_site_label_1
_geom_angle_atom_site_label_2
_geom_angle_atom_site_label_3
_geom_angle
C2 C1 C6 120.7(2)
C2 C1 H1 119.7
C6 C1 H1 119.7
C3 C2 C1 120.1(2)
C3 C2 H2 120.0
C1 C2 H2 120.0
C2 C3 C4 120.4(2)
C2 C3 H3 119.8
C4 C3 H3 119.8
C3 C4 C5 120.1(3)
C3 C4 H4 120.0
C5 C4 H4 120.0
C4 C5 C6 120.8(2)
C4 C5 H5 119.6
C6 C5 H5 119.6
C5 C6 C1 118.0(2)
C5 C6 C7 123.21(18)
C1 C6 C7 118.8(2)
O1 C7 C6 119.9(2)
O1 C7 C8 120.67(19)
C6 C7 C8 119.39(19)
C7 C8 C9 113.62(17)
C7 C8 H8A 108.8
C9 C8 H8A 108.8
C7 C8 H8B 108.8
C9 C8 H8B 108.8
H8A C8 H8B 107.7
C10 C9 C8 113.66(17)
C10 C9 H9A 108.8
C8 C9 H9A 108.8
C10 C9 H9B 108.8
C8 C9 H9B 108.8
H9A C9 H9B 107.7
C11 C10 C9 111.40(18)
C11 C10 H10A 109.3
C9 C10 H10A 109.3
C11 C10 H10B 109.3
C9 C10 H10B 109.3
H10A C10 H10B 108.0
C12 C11 C10 128.95(19)
C12 C11 H11 115.5
C10 C11 H11 115.5
C11 C12 C13 123.08(16)
C11 C12 C19 120.64(18)
C13 C12 C19 116.29(15)
C14 C13 C18 117.38(18)
C14 C13 C12 122.15(15)
C18 C13 C12 120.44(16)
C15 C14 C13 121.62(17)
C15 C14 H14 119.2
C13 C14 H14 119.2
C16 C15 C14 120.36(19)
C16 C15 H15 119.8
C14 C15 H15 119.8
C17 C16 C15 119.4(2)
C17 C16 H16 120.3
C15 C16 H16 120.3
C16 C17 C18 120.62(18)
C16 C17 H17 119.7
C18 C17 H17 119.7
C17 C18 C13 120.61(18)
C17 C18 H18 119.7
C13 C18 H18 119.7
C20 C19 C24 116.73(16)
C20 C19 C12 120.45(17)
C24 C19 C12 122.83(17)
C21 C20 C19 121.5(2)
C21 C20 H20 119.3
C19 C20 H20 119.3
C22 C21 C20 121.8(2)
C22 C21 H21 119.1
C20 C21 H21 119.1
C23 C22 C21 116.92(17)
C23 C22 C25 121.8(2)
C21 C22 C25 121.2(2)
C22 C23 C24 121.7(2)
C22 C23 H23 119.1
C24 C23 H23 119.1
C19 C24 C23 121.41(19)
C19 C24 H24 119.3
C23 C24 H24 119.3
C22 C25 H25A 109.5
C22 C25 H25B 109.5
H25A C25 H25B 109.5
C22 C25 H25C 109.5
H25A C25 H25C 109.5
H25B C25 H25C 109.5

loop_
_geom_bond_atom_site_label_1
_geom_bond_atom_site_label_2
_geom_bond_distance
O1 C7 1.210(2)
C1 C2 1.380(3)
C1 C6 1.391(3)
C1 H1 0.9300
C2 C3 1.362(4)
C2 H2 0.9300
C3 C4 1.367(4)
C3 H3 0.9300
C4 C5 1.380(3)
C4 H4 0.9300
C5 C6 1.385(3)
C5 H5 0.9300
C6 C7 1.493(3)
C7 C8 1.505(3)
C8 C9 1.517(2)
C8 H8A 0.9700
C8 H8B 0.9700
C9 C10 1.516(3)
C9 H9A 0.9700
C9 H9B 0.9700
C10 C11 1.503(3)
C10 H10A 0.9700
C10 H10B 0.9700
C11 C12 1.338(3)
C11 H11 0.9300
C12 C13 1.487(3)
C12 C19 1.497(2)
C13 C14 1.390(2)
C13 C18 1.395(2)
C14 C15 1.374(3)
C14 H14 0.9300
C15 C16 1.373(3)
C15 H15 0.9300
C16 C17 1.372(3)
C16 H16 0.9300
C17 C18 1.387(3)
C17 H17 0.9300
C18 H18 0.9300
C19 C20 1.389(2)
C19 C24 1.389(3)
C20 C21 1.386(2)
C20 H20 0.9300
C21 C22 1.384(3)
C21 H21 0.9300
C22 C23 1.380(3)
C22 C25 1.511(3)
C23 C24 1.390(2)
C23 H23 0.9300
C24 H24 0.9300
C25 H25A 0.9600
C25 H25B 0.9600
C25 H25C 0.9600

loop_
_geom_torsion_atom_site_label_1
_geom_torsion_atom_site_label_2
_geom_torsion_atom_site_label_3
_geom_torsion_atom_site_label_4
_geom_torsion
C6 C1 C2 C3 -0.2(4)
C1 C2 C3 C4 0.4(4)
C2 C3 C4 C5 -0.1(4)
C3 C4 C5 C6 -0.6(4)
C4 C5 C6 C1 0.8(3)
C4 C5 C6 C7 -178.1(2)
C2 C1 C6 C5 -0.4(3)
C2 C1 C6 C7 178.5(2)
C5 C6 C7 O1 171.3(2)
C1 C6 C7 O1 -7.6(3)
C5 C6 C7 C8 -8.1(3)
C1 C6 C7 C8 172.97(18)
O1 C7 C8 C9 0.1(3)
C6 C7 C8 C9 179.49(16)
C7 C8 C9 C10 176.25(17)
C8 C9 C10 C11 174.79(15)
C9 C10 C11 C12 117.9(2)
C10 C11 C12 C13 6.0(3)
C10 C11 C12 C19 -174.59(17)
C11 C12 C13 C14 53.5(2)
C19 C12 C13 C14 -125.92(17)
C11 C12 C13 C18 -128.65(19)
C19 C12 C13 C18 52.0(2)
C18 C13 C14 C15 0.6(3)
C12 C13 C14 C15 178.53(16)
C13 C14 C15 C16 0.3(3)
C14 C15 C16 C17 -0.7(3)
C15 C16 C17 C18 0.2(3)
C16 C17 C18 C13 0.7(3)
C14 C13 C18 C17 -1.1(2)
C12 C13 C18 C17 -179.06(16)
C11 C12 C19 C20 -141.59(19)
C13 C12 C19 C20 37.8(2)
C11 C12 C19 C24 38.0(2)
C13 C12 C19 C24 -142.62(17)
C24 C19 C20 C21 -1.2(2)
C12 C19 C20 C21 178.36(15)
C19 C20 C21 C22 1.3(3)
C20 C21 C22 C23 -0.7(3)
C20 C21 C22 C25 178.17(17)
C21 C22 C23 C24 0.2(3)
C25 C22 C23 C24 -178.66(17)
C20 C19 C24 C23 0.7(3)
C12 C19 C24 C23 -178.85(15)
C22 C23 C24 C19 -0.2(3)
